data_1554687
loop_
_publ_author_name
'Chan, Sing-Ming'
'Tang, Fung-Kit'
'Kwan, Chak-Shing'
'Lam, Ching-Yau'
'Hau, Sam C. K.'
'Leung, Ken Cham-Fai'

_publ_section_title
;
 Water-compatible fluorescent [2]rotaxanes for Au3+ detection and
 bioimaging
;
_journal_issue 11
_journal_name_full 'Materials Chemistry Frontiers'
_journal_page_first 2388
_journal_paper_doi 10.1039/C9QM00476A
_journal_volume 3
_journal_year 2019
_chemical_formula_moiety 'C27 H33 N3 O5, C24 H23 N O2, 0.5(C2 H3 N)'
_chemical_formula_sum 'C52 H57.5 N4.5 O7'
_chemical_formula_weight 857.52
_space_group_crystal_system monoclinic
_space_group_IT_number 14
_space_group_name_Hall '-P 2ybc'
_space_group_name_H-M_alt 'P 1 21/c 1'
_atom_sites_solution_hydrogens mixed
_atom_sites_solution_primary dual
_audit_creation_date 2018-10-04
_audit_creation_method
;
Olex2 1.2
(compiled 2018.05.29 svn.r3508 for OlexSys, GUI svn.r5506)
;
_audit_update_record
;
2019-07-23 deposited with the CCDC.	2019-09-10 downloaded from the CCDC.
;
_cell_angle_alpha 90
_cell_angle_beta 100.849(6)
_cell_angle_gamma 90
_cell_formula_units_Z 4
_cell_length_a 15.215(5)
_cell_length_b 14.040(5)
_cell_length_c 23.048(8)
_cell_measurement_reflns_used 9673
_cell_measurement_temperature 173
_cell_measurement_theta_max 27.89
_cell_measurement_theta_min 2.51
_cell_volume 4835(3)
_computing_cell_refinement 'SAINT V8.18C (?, 2016)'
_computing_data_reduction 'SAINT V8.18C (?, 2016)'
_computing_molecular_graphics 'Olex2 (Dolomanov et al., 2009)'
_computing_publication_material 'Olex2 (Dolomanov et al., 2009)'
_computing_structure_refinement 'ShelXL (Sheldrick, 2015)'
_computing_structure_solution 'ShelXT (Sheldrick, 2015)'
_diffrn_ambient_temperature 173
_diffrn_detector 'Bruker APEX2 area detector'
_diffrn_detector_area_resol_mean 7.9
_diffrn_detector_type 'CCD area detector'
_diffrn_measured_fraction_theta_full 0.999
_diffrn_measured_fraction_theta_max 0.999
_diffrn_measurement_device 'three-circle diffractometer'
_diffrn_measurement_device_type 'Bruker SMART APEX2 area detector'
_diffrn_measurement_method '\w and \f scans'
_diffrn_radiation_monochromator 'mirror optics'
_diffrn_radiation_probe x-ray
_diffrn_radiation_type MoK\a
_diffrn_radiation_wavelength 0.71073
_diffrn_reflns_av_R_equivalents 0.0385
_diffrn_reflns_av_unetI/netI 0.0184
_diffrn_reflns_Laue_measured_fraction_full 0.999
_diffrn_reflns_Laue_measured_fraction_max 0.999
_diffrn_reflns_limit_h_max 19
_diffrn_reflns_limit_h_min -19
_diffrn_reflns_limit_k_max 17
_diffrn_reflns_limit_k_min -17
_diffrn_reflns_limit_l_max 28
_diffrn_reflns_limit_l_min -28
_diffrn_reflns_number 96415
_diffrn_reflns_point_group_measured_fraction_full 0.999
_diffrn_reflns_point_group_measured_fraction_max 0.999
_diffrn_reflns_theta_full 25.242
_diffrn_reflns_theta_max 26.372
_diffrn_reflns_theta_min 1.363
_diffrn_source 'microfocus sealed X-ray tube'
_diffrn_source_type 'Incoatec I\ms'
_diffrn_standards_number 0
_exptl_absorpt_coefficient_mu 0.079
_exptl_absorpt_correction_T_max 0.7456
_exptl_absorpt_correction_T_min 0.6821
_exptl_absorpt_correction_type multi-scan
_exptl_absorpt_process_details
;
SADABS-2008/1 (Bruker,2008) was used for absorption correction.
wR2(int) was 0.1111 before and 0.0533 after correction.
The Ratio of minimum to maximum transmission is 0.9148.
The \l/2 correction factor is 0.0015.
;
_exptl_crystal_colour 'clear light colourless'
_exptl_crystal_colour_lustre clear
_exptl_crystal_colour_modifier light
_exptl_crystal_colour_primary colourless
_exptl_crystal_density_diffrn 1.178
_exptl_crystal_description plate
_exptl_crystal_F_000 1828
_exptl_crystal_size_max 0.5
_exptl_crystal_size_mid 0.4
_exptl_crystal_size_min 0.2
_refine_diff_density_max 1.283
_refine_diff_density_min -0.700
_refine_diff_density_rms 0.091
_refine_ls_extinction_method none
_refine_ls_goodness_of_fit_ref 1.063
_refine_ls_hydrogen_treatment constr
_refine_ls_matrix_type full
_refine_ls_number_parameters 584
_refine_ls_number_reflns 9868
_refine_ls_number_restraints 2
_refine_ls_restrained_S_all 1.066
_refine_ls_R_factor_all 0.0866
_refine_ls_R_factor_gt 0.0717
_refine_ls_shift/su_max 0.000
_refine_ls_shift/su_mean 0.000
_refine_ls_structure_factor_coef Fsqd
_refine_ls_weighting_details 'w=1/[\s^2^(Fo^2^)+(0.1503P)^2^+3.2275P] where P=(Fo^2^+2Fc^2^)/3'
_refine_ls_weighting_scheme calc
_refine_ls_wR_factor_gt 0.2199
_refine_ls_wR_factor_ref 0.2441
_reflns_Friedel_coverage 0.000
_reflns_number_gt 7920
_reflns_number_total 9868
_reflns_threshold_expression 'I > 2\s(I)'
_cod_data_source_file c9qm00476a2.cif
_cod_data_source_block sam020
_cod_original_formula_sum 'C52 H57.50 N4.50 O7'
_cod_database_code 1554687
_shelx_shelxl_version_number 2014/7
_shelx_space_group_comment
;
The symmetry employed for this shelxl refinement is uniquely defined
by the following loop, which should always be used as a source of
symmetry information in preference to the above space-group names.
They are only intended as comments.
;
_shelx_estimated_absorpt_t_max 0.984
_shelx_estimated_absorpt_t_min 0.962
_olex2_refinement_description
;
1. Fixed Uiso
 At 1.2 times of:
  All C(H) groups, All C(H,H) groups, All N(H) groups
 At 1.5 times of:
  All C(H,H,H) groups
2. Restrained distances
 C52-C54
 1.46 with sigma of 0.02
 C52-N5
 1.13 with sigma of 0.02
3. Others
 Fixed Sof: N5(0.5) C52(0.5) C54(0.5) H54A(0.5) H54B(0.5) H54C(0.5)
4.a Riding coordinates:
 N4(H4)
4.b Secondary CH2 refined with riding coordinates:
 C7(H7A,H7B), C8(H8A,H8B), C30(H30A,H30B), C37(H37A,H37B), C38(H38A,H38B),
 C39(H39A,H39B), C40(H40A,H40B), C41(H41A,H41B), C42(H42A,H42B), C43(H43A,H43B),
  C44(H44A,H44B), C51(H51A,H51B)
4.c Aromatic/amide H refined with riding coordinates:
 N3(H3), N1(H1), C1(H1A), C3(H3A), C5(H5), C11(H11), C12(H12), C13(H13),
 C14(H14), C16(H16), C18(H18), C19(H19), C20(H20), C21(H21), C26(H26), C27(H27),
  C28(H28), C31(H31), C32(H32), C33(H33), C34(H34), C46(H46), C47(H47),
 C48(H48), C49(H49)
4.d Idealised Me refined as rotating group:
 C23(H23A,H23B,H23C), C24(H24A,H24B,H24C), C54(H54A,H54B,H54C)
;
_olex2_submission_special_instructions 'No special instructions were received'

loop_
_space_group_symop_operation_xyz
'x, y, z'
'-x, y+1/2, -z+1/2'
'-x, -y, -z'
'x, -y-1/2, z-1/2'

loop_
_atom_site_label
_atom_site_type_symbol
_atom_site_fract_x
_atom_site_fract_y
_atom_site_fract_z
_atom_site_U_iso_or_equiv
_atom_site_adp_type
_atom_site_occupancy
_atom_site_site_symmetry_order
_atom_site_calc_flag
_atom_site_refinement_flags_posn
O7 O 0.02298(12) 0.62248(13) 0.43148(9) 0.0465(4) Uani 1 1 d .
O4 O 0.28315(12) 0.51589(13) 0.19075(9) 0.0482(4) Uani 1 1 d .
O5 O 0.15709(13) 0.44793(13) 0.26141(9) 0.0484(5) Uani 1 1 d .
O3 O 0.43080(12) 0.64784(15) 0.23675(9) 0.0520(5) Uani 1 1 d .
O1 O 0.31850(15) 0.49371(15) 0.52898(8) 0.0550(5) Uani 1 1 d .
O6 O 0.06384(13) 0.45816(13) 0.36058(8) 0.0492(5) Uani 1 1 d .
O2 O 0.47123(14) 0.38272(16) 0.37923(8) 0.0581(6) Uani 1 1 d .
N2 N 0.30678(13) 0.86056(14) 0.40940(8) 0.0367(4) Uani 1 1 d .
N3 N 0.43811(16) 0.7858(2) 0.31317(11) 0.0602(7) Uani 1 1 d .
H3 H 0.3895 0.7605 0.2920 0.072 Uiso 1 1 calc R
N1 N 0.15851(12) 0.66286(13) 0.34799(7) 0.0294(4) Uani 1 1 d .
H1 H 0.1362 0.6319 0.3751 0.035 Uiso 1 1 calc R
N4 N 0.12176(13) 0.77707(14) 0.45348(8) 0.0335(4) Uani 1 1 d .
H4 H 0.1312 0.7414 0.4250 0.040 Uiso 1 1 d R
C1 C 0.39745(17) 0.43715(18) 0.45296(10) 0.0415(6) Uani 1 1 d .
H1A H 0.4318 0.3929 0.4791 0.050 Uiso 1 1 calc R
C2 C 0.33542(17) 0.49538(17) 0.47234(10) 0.0370(5) Uani 1 1 d .
C3 C 0.28495(15) 0.56096(16) 0.43395(9) 0.0330(5) Uani 1 1 d .
H3A H 0.2421 0.6002 0.4476 0.040 Uiso 1 1 calc R
C4 C 0.29752(14) 0.56862(15) 0.37606(9) 0.0296(4) Uani 1 1 d .
C5 C 0.35932(15) 0.50949(17) 0.35557(10) 0.0345(5) Uani 1 1 d .
H5 H 0.3674 0.5136 0.3158 0.041 Uiso 1 1 calc R
C6 C 0.40872(16) 0.44454(19) 0.39433(11) 0.0402(5) Uani 1 1 d .
C7 C 0.24599(14) 0.64084(15) 0.33380(9) 0.0299(4) Uani 1 1 d .
H7A H 0.2815 0.7002 0.3353 0.036 Uiso 1 1 calc R
H7B H 0.2376 0.6155 0.2930 0.036 Uiso 1 1 calc R
C8 C 0.11082(14) 0.74167(15) 0.31291(9) 0.0292(4) Uani 1 1 d .
H8A H 0.1481 0.7997 0.3208 0.035 Uiso 1 1 calc R
H8B H 0.0546 0.7538 0.3274 0.035 Uiso 1 1 calc R
C9 C 0.08739(14) 0.72744(14) 0.24611(9) 0.0273(4) Uani 1 1 d .
C10 C 0.01497(14) 0.66651(15) 0.22258(9) 0.0284(4) Uani 1 1 d .
C11 C -0.03541(15) 0.61560(16) 0.25910(10) 0.0349(5) Uani 1 1 d .
H11 H -0.0205 0.6232 0.3008 0.042 Uiso 1 1 calc R
C12 C -0.10439(16) 0.55631(19) 0.23571(12) 0.0424(6) Uani 1 1 d .
H12 H -0.1353 0.5223 0.2613 0.051 Uiso 1 1 calc R
C13 C -0.13041(17) 0.5449(2) 0.17334(12) 0.0463(6) Uani 1 1 d .
H13 H -0.1788 0.5041 0.1575 0.056 Uiso 1 1 calc R
C14 C -0.08554(17) 0.59281(19) 0.13658(11) 0.0420(6) Uani 1 1 d .
H14 H -0.1037 0.5857 0.0951 0.050 Uiso 1 1 calc R
C15 C -0.01111(15) 0.65411(16) 0.15947(9) 0.0322(5) Uani 1 1 d .
C16 C 0.03629(16) 0.70257(17) 0.12196(9) 0.0352(5) Uani 1 1 d .
H16 H 0.0189 0.6950 0.0804 0.042 Uiso 1 1 calc R
C17 C 0.10827(15) 0.76162(16) 0.14428(9) 0.0316(5) Uani 1 1 d .
C18 C 0.15744(17) 0.80912(18) 0.10538(10) 0.0395(5) Uani 1 1 d .
H18 H 0.1400 0.8005 0.0639 0.047 Uiso 1 1 calc R
C19 C 0.22901(17) 0.86656(19) 0.12675(11) 0.0434(6) Uani 1 1 d .
H19 H 0.2606 0.8976 0.1003 0.052 Uiso 1 1 calc R
C20 C 0.25593(17) 0.87959(18) 0.18915(11) 0.0406(5) Uani 1 1 d .
H20 H 0.3057 0.9193 0.2040 0.049 Uiso 1 1 calc R
C21 C 0.21095(15) 0.83561(16) 0.22773(10) 0.0330(5) Uani 1 1 d .
H21 H 0.2301 0.8455 0.2689 0.040 Uiso 1 1 calc R
C22 C 0.13529(14) 0.77469(14) 0.20745(9) 0.0274(4) Uani 1 1 d .
C23 C 0.3677(2) 0.4267(2) 0.56914(12) 0.0592(8) Uani 1 1 d .
H23A H 0.3533 0.3619 0.5545 0.089 Uiso 1 1 calc GR
H23B H 0.3514 0.4340 0.6081 0.089 Uiso 1 1 calc GR
H23C H 0.4319 0.4383 0.5724 0.089 Uiso 1 1 calc GR
C24 C 0.4852(2) 0.3869(2) 0.31952(13) 0.0581(8) Uani 1 1 d .
H24A H 0.5059 0.4507 0.3113 0.087 Uiso 1 1 calc GR
H24B H 0.4289 0.3730 0.2924 0.087 Uiso 1 1 calc GR
H24C H 0.5305 0.3398 0.3140 0.087 Uiso 1 1 calc GR
C25 C 0.27348(16) 0.83441(16) 0.45708(10) 0.0353(5) Uani 1 1 d .
C26 C 0.32296(17) 0.78264(18) 0.50382(11) 0.0407(5) Uani 1 1 d .
H26 H 0.2977 0.7667 0.5372 0.049 Uiso 1 1 calc R
C27 C 0.40914(18) 0.7550(2) 0.50080(13) 0.0489(6) Uani 1 1 d .
H27 H 0.4440 0.7196 0.5320 0.059 Uiso 1 1 calc R
C28 C 0.44385(17) 0.7799(2) 0.45124(12) 0.0477(6) Uani 1 1 d .
H28 H 0.5024 0.7606 0.4475 0.057 Uiso 1 1 calc R
C29 C 0.39096(16) 0.83381(18) 0.40708(11) 0.0389(5) Uani 1 1 d .
C30 C 0.4254(2) 0.8644(2) 0.35190(12) 0.0507(6) Uani 1 1 d .
H30A H 0.3825 0.9101 0.3294 0.061 Uiso 1 1 calc R
H30B H 0.4832 0.8979 0.3641 0.061 Uiso 1 1 calc R
C36 C 0.51929(17) 0.7467(2) 0.30642(11) 0.0444(6) Uani 1 1 d .
C31 C 0.60308(18) 0.7771(2) 0.33597(13) 0.0541(7) Uani 1 1 d .
H31 H 0.6071 0.8255 0.3651 0.065 Uiso 1 1 calc R
C32 C 0.6814(2) 0.7368(3) 0.32301(16) 0.0667(10) Uani 1 1 d .
H32 H 0.7379 0.7588 0.3432 0.080 Uiso 1 1 calc R
C33 C 0.6777(2) 0.6666(3) 0.28204(18) 0.0704(10) Uani 1 1 d .
H33 H 0.7313 0.6401 0.2736 0.084 Uiso 1 1 calc R
C34 C 0.5940(2) 0.6331(3) 0.25217(16) 0.0607(8) Uani 1 1 d .
H34 H 0.5910 0.5835 0.2239 0.073 Uiso 1 1 calc R
C35 C 0.51626(17) 0.6731(2) 0.26436(12) 0.0461(6) Uani 1 1 d .
C37 C 0.4212(2) 0.5913(2) 0.18429(14) 0.0576(7) Uani 1 1 d .
H37A H 0.4465 0.5270 0.1939 0.069 Uiso 1 1 calc R
H37B H 0.4537 0.6213 0.1557 0.069 Uiso 1 1 calc R
C38 C 0.3233(2) 0.5841(2) 0.15810(13) 0.0549(7) Uani 1 1 d .
H38A H 0.2943 0.6469 0.1597 0.066 Uiso 1 1 calc R
H38B H 0.3153 0.5643 0.1162 0.066 Uiso 1 1 calc R
C39 C 0.18785(18) 0.5172(2) 0.17282(12) 0.0492(6) Uani 1 1 d .
H39A H 0.1720 0.5136 0.1292 0.059 Uiso 1 1 calc R
H39B H 0.1640 0.5777 0.1855 0.059 Uiso 1 1 calc R
C40 C 0.1464(2) 0.4358(2) 0.19901(14) 0.0578(8) Uani 1 1 d .
H40A H 0.0819 0.4321 0.1814 0.069 Uiso 1 1 calc R
H40B H 0.1750 0.3755 0.1902 0.069 Uiso 1 1 calc R
C41 C 0.1208(2) 0.3695(2) 0.28745(16) 0.0635(9) Uani 1 1 d .
H41A H 0.1538 0.3109 0.2811 0.076 Uiso 1 1 calc R
H41B H 0.0573 0.3608 0.2685 0.076 Uiso 1 1 calc R
C42 C 0.1273(2) 0.38588(19) 0.35260(15) 0.0549(7) Uani 1 1 d .
H42A H 0.1141 0.3261 0.3721 0.066 Uiso 1 1 calc R
H42B H 0.1886 0.4066 0.3706 0.066 Uiso 1 1 calc R
C43 C 0.04508(19) 0.4572(2) 0.41856(12) 0.0467(6) Uani 1 1 d .
H43A H 0.1005 0.4696 0.4477 0.056 Uiso 1 1 calc R
H43B H 0.0216 0.3940 0.4272 0.056 Uiso 1 1 calc R
C44 C -0.02332(18) 0.5332(2) 0.42295(12) 0.0461(6) Uani 1 1 d .
H44A H -0.0692 0.5349 0.3863 0.055 Uiso 1 1 calc R
H44B H -0.0534 0.5198 0.4566 0.055 Uiso 1 1 calc R
C45 C -0.02366(16) 0.7023(2) 0.44273(10) 0.0405(5) Uani 1 1 d .
C46 C -0.11403(18) 0.7045(2) 0.44581(12) 0.0526(7) Uani 1 1 d .
H46 H -0.1489 0.6480 0.4396 0.063 Uiso 1 1 calc R
C47 C -0.15317(19) 0.7903(3) 0.45809(12) 0.0574(8) Uani 1 1 d .
H47 H -0.2147 0.7919 0.4608 0.069 Uiso 1 1 calc R
C48 C -0.10337(19) 0.8722(2) 0.46633(11) 0.0524(7) Uani 1 1 d .
H48 H -0.1309 0.9304 0.4741 0.063 Uiso 1 1 calc R
C49 C -0.01225(17) 0.8708(2) 0.46343(10) 0.0431(6) Uani 1 1 d .
H49 H 0.0213 0.9282 0.4688 0.052 Uiso 1 1 calc R
C50 C 0.02997(15) 0.78554(18) 0.45261(9) 0.0352(5) Uani 1 1 d .
C51 C 0.17732(16) 0.86186(17) 0.45799(11) 0.0397(5) Uani 1 1 d .
H51A H 0.1743 0.8959 0.4952 0.048 Uiso 1 1 calc R
H51B H 0.1549 0.9051 0.4246 0.048 Uiso 1 1 calc R

loop_
_atom_site_aniso_label
_atom_site_aniso_U_11
_atom_site_aniso_U_22
_atom_site_aniso_U_33
_atom_site_aniso_U_23
_atom_site_aniso_U_13
_atom_site_aniso_U_12
O7 0.0399(9) 0.0472(10) 0.0563(11) -0.0060(8) 0.0189(8) -0.0038(7)
O4 0.0486(10) 0.0464(10) 0.0532(11) -0.0009(8) 0.0187(8) 0.0047(8)
O5 0.0535(11) 0.0400(10) 0.0552(11) -0.0141(8) 0.0195(9) -0.0129(8)
O3 0.0400(10) 0.0664(13) 0.0548(11) -0.0116(9) 0.0218(8) -0.0033(9)
O1 0.0810(14) 0.0602(12) 0.0279(9) 0.0088(8) 0.0210(9) 0.0279(10)
O6 0.0620(12) 0.0452(10) 0.0447(10) 0.0005(8) 0.0208(9) -0.0041(9)
O2 0.0637(12) 0.0744(14) 0.0401(10) 0.0060(9) 0.0199(9) 0.0369(11)
N2 0.0436(11) 0.0339(10) 0.0333(10) -0.0032(8) 0.0091(8) -0.0007(8)
N3 0.0393(12) 0.094(2) 0.0512(13) -0.0204(13) 0.0175(10) -0.0059(12)
N1 0.0325(9) 0.0346(9) 0.0230(8) 0.0036(7) 0.0101(7) 0.0022(7)
N4 0.0372(10) 0.0384(10) 0.0263(9) -0.0043(7) 0.0097(7) 0.0055(8)
C1 0.0471(13) 0.0465(14) 0.0308(11) 0.0035(10) 0.0072(10) 0.0149(11)
C2 0.0473(13) 0.0399(12) 0.0254(10) -0.0007(9) 0.0103(9) 0.0060(10)
C3 0.0396(11) 0.0323(11) 0.0293(10) -0.0017(8) 0.0119(9) 0.0056(9)
C4 0.0313(10) 0.0314(11) 0.0265(10) -0.0028(8) 0.0065(8) -0.0023(8)
C5 0.0354(11) 0.0435(12) 0.0258(10) -0.0013(9) 0.0088(8) 0.0041(9)
C6 0.0398(12) 0.0474(14) 0.0347(12) -0.0016(10) 0.0107(9) 0.0123(10)
C7 0.0338(11) 0.0319(10) 0.0261(10) 0.0001(8) 0.0107(8) 0.0003(8)
C8 0.0359(11) 0.0297(10) 0.0239(10) -0.0012(8) 0.0103(8) 0.0027(8)
C9 0.0315(10) 0.0269(10) 0.0247(9) -0.0009(8) 0.0090(8) 0.0059(8)
C10 0.0292(10) 0.0291(10) 0.0281(10) -0.0010(8) 0.0082(8) 0.0049(8)
C11 0.0334(11) 0.0390(12) 0.0336(11) 0.0030(9) 0.0098(9) 0.0026(9)
C12 0.0368(12) 0.0447(14) 0.0482(14) 0.0046(11) 0.0148(10) -0.0035(10)
C13 0.0394(13) 0.0456(14) 0.0540(15) -0.0103(12) 0.0089(11) -0.0107(11)
C14 0.0430(13) 0.0459(14) 0.0351(12) -0.0075(10) 0.0025(10) -0.0027(11)
C15 0.0341(11) 0.0338(11) 0.0289(10) -0.0028(8) 0.0067(8) 0.0040(9)
C16 0.0414(12) 0.0412(12) 0.0232(10) -0.0027(9) 0.0065(8) 0.0032(10)
C17 0.0374(11) 0.0342(11) 0.0256(10) 0.0008(8) 0.0120(8) 0.0058(9)
C18 0.0464(13) 0.0463(13) 0.0295(11) 0.0034(10) 0.0164(9) 0.0050(11)
C19 0.0489(14) 0.0457(14) 0.0418(13) 0.0061(11) 0.0246(11) -0.0002(11)
C20 0.0402(12) 0.0393(12) 0.0458(13) -0.0013(10) 0.0173(10) -0.0031(10)
C21 0.0354(11) 0.0334(11) 0.0318(11) -0.0022(9) 0.0102(9) 0.0012(9)
C22 0.0304(10) 0.0270(10) 0.0262(10) -0.0005(8) 0.0087(8) 0.0056(8)
C23 0.083(2) 0.0655(19) 0.0307(13) 0.0131(12) 0.0155(13) 0.0212(16)
C24 0.0624(17) 0.072(2) 0.0449(15) -0.0023(13) 0.0242(13) 0.0262(15)
C25 0.0409(12) 0.0305(11) 0.0354(11) -0.0038(9) 0.0096(9) -0.0011(9)
C26 0.0447(13) 0.0427(13) 0.0356(12) 0.0029(10) 0.0101(10) -0.0017(10)
C27 0.0445(14) 0.0544(16) 0.0463(14) 0.0105(12) 0.0043(11) 0.0040(12)
C28 0.0376(13) 0.0548(16) 0.0514(15) 0.0035(12) 0.0099(11) 0.0002(11)
C29 0.0421(13) 0.0388(12) 0.0374(12) -0.0032(10) 0.0114(10) -0.0057(10)
C30 0.0517(15) 0.0587(17) 0.0452(14) 0.0011(12) 0.0185(12) -0.0074(13)
C36 0.0378(12) 0.0608(16) 0.0382(12) 0.0144(11) 0.0163(10) -0.0032(11)
C31 0.0440(14) 0.074(2) 0.0440(14) 0.0173(13) 0.0087(11) -0.0100(13)
C32 0.0361(14) 0.095(3) 0.068(2) 0.0303(19) 0.0084(13) -0.0053(15)
C33 0.0379(15) 0.093(3) 0.085(2) 0.026(2) 0.0236(15) 0.0125(16)
C34 0.0463(15) 0.0675(19) 0.074(2) 0.0125(16) 0.0262(14) 0.0095(14)
C35 0.0367(13) 0.0572(16) 0.0484(14) 0.0125(12) 0.0181(11) -0.0014(11)
C37 0.0571(17) 0.0690(19) 0.0548(17) -0.0077(14) 0.0314(14) -0.0004(14)
C38 0.0609(17) 0.0634(18) 0.0438(14) -0.0017(13) 0.0187(13) -0.0047(14)
C39 0.0500(15) 0.0559(16) 0.0413(13) -0.0145(12) 0.0077(11) -0.0003(12)
C40 0.0613(17) 0.0573(17) 0.0578(17) -0.0286(14) 0.0193(14) -0.0136(14)
C41 0.078(2) 0.0411(15) 0.082(2) -0.0195(15) 0.0402(18) -0.0212(14)
C42 0.0642(18) 0.0342(13) 0.0723(19) -0.0016(12) 0.0282(15) -0.0099(12)
C43 0.0539(15) 0.0467(14) 0.0417(13) 0.0045(11) 0.0149(11) -0.0107(12)
C44 0.0455(13) 0.0567(16) 0.0384(12) 0.0027(11) 0.0142(10) -0.0136(12)
C45 0.0369(12) 0.0571(15) 0.0284(11) 0.0013(10) 0.0088(9) 0.0074(11)
C46 0.0378(13) 0.078(2) 0.0429(14) 0.0013(13) 0.0103(11) 0.0047(13)
C47 0.0363(13) 0.095(2) 0.0416(14) -0.0003(15) 0.0081(11) 0.0168(15)
C48 0.0492(15) 0.077(2) 0.0314(12) 0.0004(12) 0.0078(10) 0.0307(15)
C49 0.0476(14) 0.0568(15) 0.0250(10) 0.0001(10) 0.0067(9) 0.0181(12)
C50 0.0380(11) 0.0510(14) 0.0172(9) 0.0016(9) 0.0068(8) 0.0103(10)
C51 0.0435(13) 0.0360(12) 0.0415(12) -0.0019(10) 0.0129(10) 0.0058(10)

loop_
_atom_type_symbol
_atom_type_description
_atom_type_scat_dispersion_real
_atom_type_scat_dispersion_imag
_atom_type_scat_source
C C 0.0033 0.0016 'International Tables Vol C Tables 4.2.6.8 and 6.1.1.4'
H H 0.0000 0.0000 'International Tables Vol C Tables 4.2.6.8 and 6.1.1.4'
N N 0.0061 0.0033 'International Tables Vol C Tables 4.2.6.8 and 6.1.1.4'
O O 0.0106 0.0060 'International Tables Vol C Tables 4.2.6.8 and 6.1.1.4'

loop_
_geom_angle_atom_site_label_1
_geom_angle_atom_site_label_2
_geom_angle_atom_site_label_3
_geom_angle
C45 O7 C44 118.7(2)
C38 O4 C39 110.5(2)
C41 O5 C40 110.8(2)
C35 O3 C37 117.9(2)
C2 O1 C23 117.2(2)
C43 O6 C42 111.9(2)
C6 O2 C24 116.8(2)
C25 N2 C29 117.7(2)
C36 N3 C30 126.3(2)
C7 N1 C8 114.20(16)
C50 N4 C51 119.85(19)
C2 C1 C6 118.9(2)
O1 C2 C1 123.8(2)
O1 C2 C3 115.6(2)
C1 C2 C3 120.7(2)
C4 C3 C2 120.0(2)
C3 C4 C5 120.1(2)
C3 C4 C7 121.39(19)
C5 C4 C7 118.54(18)
C6 C5 C4 119.1(2)
O2 C6 C1 114.4(2)
O2 C6 C5 124.3(2)
C5 C6 C1 121.3(2)
N1 C7 C4 112.32(17)
N1 C8 C9 116.82(17)
C10 C9 C8 118.76(18)
C22 C9 C8 121.51(19)
C22 C9 C10 119.72(18)
C9 C10 C11 122.63(19)
C9 C10 C15 120.25(19)
C11 C10 C15 117.1(2)
C12 C11 C10 121.9(2)
C11 C12 C13 120.8(2)
C14 C13 C12 119.7(2)
C13 C14 C15 121.3(2)
C14 C15 C10 119.3(2)
C16 C15 C10 119.1(2)
C16 C15 C14 121.6(2)
C17 C16 C15 121.4(2)
C16 C17 C18 120.8(2)
C16 C17 C22 120.11(19)
C18 C17 C22 119.1(2)
C19 C18 C17 121.4(2)
C18 C19 C20 119.6(2)
C21 C20 C19 120.8(2)
C20 C21 C22 121.6(2)
C9 C22 C17 119.36(19)
C9 C22 C21 123.24(19)
C21 C22 C17 117.39(19)
N2 C25 C26 122.8(2)
N2 C25 C51 117.0(2)
C26 C25 C51 120.2(2)
C27 C26 C25 119.1(2)
C26 C27 C28 118.8(2)
C27 C28 C29 118.6(2)
N2 C29 C28 123.0(2)
N2 C29 C30 115.7(2)
C28 C29 C30 121.3(2)
N3 C30 C29 113.9(2)
N3 C36 C31 125.2(3)
N3 C36 C35 116.9(2)
C31 C36 C35 117.9(3)
C36 C31 C32 120.6(3)
C33 C32 C31 121.0(3)
C32 C33 C34 119.8(3)
C35 C34 C33 119.6(3)
O3 C35 C36 114.2(2)
O3 C35 C34 124.6(3)
C34 C35 C36 121.1(3)
O3 C37 C38 108.2(2)
O4 C38 C37 108.9(3)
O4 C39 C40 111.0(2)
O5 C40 C39 109.9(2)
O5 C41 C42 110.3(2)
O6 C42 C41 108.4(3)
O6 C43 C44 108.7(2)
O7 C44 C43 107.5(2)
O7 C45 C46 125.3(3)
O7 C45 C50 113.5(2)
C46 C45 C50 121.2(2)
C45 C46 C47 119.5(3)
C48 C47 C46 120.4(3)
C47 C48 C49 120.5(3)
C48 C49 C50 120.7(3)
N4 C50 C45 118.4(2)
N4 C50 C49 124.0(2)
C49 C50 C45 117.6(2)
N4 C51 C25 109.92(19)

loop_
_geom_bond_atom_site_label_1
_geom_bond_atom_site_label_2
_geom_bond_distance
O7 C44 1.433(3)
O7 C45 1.377(3)
O4 C38 1.425(4)
O4 C39 1.431(3)
O5 C40 1.427(4)
O5 C41 1.414(4)
O3 C35 1.382(3)
O3 C37 1.431(4)
O1 C2 1.378(3)
O1 C23 1.428(3)
O6 C42 1.436(4)
O6 C43 1.418(3)
O2 C6 1.380(3)
O2 C24 1.433(3)
N2 C25 1.345(3)
N2 C29 1.345(3)
N3 C30 1.455(4)
N3 C36 1.387(4)
N1 C7 1.462(3)
N1 C8 1.478(3)
N4 C50 1.398(3)
N4 C51 1.452(3)
C1 C2 1.385(3)
C1 C6 1.398(3)
C2 C3 1.402(3)
C3 C4 1.387(3)
C4 C5 1.401(3)
C4 C7 1.518(3)
C5 C6 1.393(3)
C8 C9 1.527(3)
C9 C10 1.420(3)
C9 C22 1.418(3)
C10 C11 1.432(3)
C10 C15 1.444(3)
C11 C12 1.368(3)
C12 C13 1.426(4)
C13 C14 1.362(4)
C14 C15 1.441(3)
C15 C16 1.402(3)
C16 C17 1.393(3)
C17 C18 1.436(3)
C17 C22 1.448(3)
C18 C19 1.370(4)
C19 C20 1.431(4)
C20 C21 1.367(3)
C21 C22 1.440(3)
C25 C26 1.396(3)
C25 C51 1.517(3)
C26 C27 1.382(4)
C27 C28 1.390(4)
C28 C29 1.396(4)
C29 C30 1.526(3)
C36 C31 1.394(4)
C36 C35 1.412(4)
C31 C32 1.401(5)
C32 C33 1.359(6)
C33 C34 1.408(5)
C34 C35 1.385(4)
C37 C38 1.502(4)
C39 C40 1.487(4)
C41 C42 1.504(5)
C43 C44 1.507(4)
C45 C46 1.390(4)
C45 C50 1.419(4)
C46 C47 1.397(5)
C47 C48 1.371(5)
C48 C49 1.401(4)
C49 C50 1.403(3)
